data_4100270
_journal_name_full 'Journal of the American Chemical Society'
_journal_year 2005
_chemical_formula_sum 'C40 H36 S11'
_chemical_formula_weight 869.35
_space_group_IT_number 2
_symmetry_cell_setting triclinic
_symmetry_space_group_name_Hall '-P 1'
_symmetry_space_group_name_H-M 'P -1'
_cell_angle_alpha 89.310(3)
_cell_angle_beta 86.152(3)
_cell_angle_gamma 83.293(3)
_cell_formula_units_Z 4
_cell_length_a 11.5598(11)
_cell_length_b 17.1877(19)
_cell_length_c 19.413(2)
_cell_measurement_temperature 120(2)
_cell_volume 3822.1(7)
_diffrn_ambient_temperature 120(2)
_exptl_crystal_density_diffrn 1.511
_cod_database_code 4100270

loop_
_symmetry_equiv_pos_as_xyz
'x, y, z'
'-x, -y, -z'

loop_
_atom_site_label
_atom_site_type_symbol
_atom_site_fract_x
_atom_site_fract_y
_atom_site_fract_z
_atom_site_U_iso_or_equiv
_atom_site_adp_type
_atom_site_occupancy
_atom_site_symmetry_multiplicity
_atom_site_calc_flag
_atom_site_refinement_flags
_atom_site_disorder_assembly
_atom_site_disorder_group
S1A S 0.70754(11) 0.55473(8) 0.32554(6) 0.0206(3) Uani 1 1 d . . .
S2A S 0.59058(11) 0.62969(8) 0.19394(6) 0.0188(3) Uani 1 1 d . . .
S3A S 0.35113(10) 0.72411(8) 0.16239(6) 0.0175(3) Uani 1 1 d . . .
S4A S 0.12450(10) 0.80373(8) 0.24329(6) 0.0175(3) Uani 1 1 d . . .
S5A S 0.02917(10) 0.83617(8) 0.39577(6) 0.0181(3) Uani 1 1 d . . .
S6A S 0.11133(11) 0.80743(8) 0.54476(6) 0.0198(3) Uani 1 1 d . . .
S7A S 0.33858(11) 0.75910(8) 0.61882(6) 0.0191(3) Uani 1 1 d . . .
S8A S 0.60720(11) 0.73451(8) 0.58589(6) 0.0192(3) Uani 1 1 d . . .
S9A S 0.79016(11) 0.74226(8) 0.46147(6) 0.0186(3) Uani 1 1 d . . .
S10A S 0.80052(10) 0.78780(8) 0.30444(6) 0.0185(3) Uani 1 1 d . . .
S11A S 0.62876(11) 0.86934(8) 0.19909(6) 0.0178(3) Uani 1 1 d . . .
C1A C 0.6234(4) 0.5737(3) 0.4035(2) 0.0181(11) Uani 1 1 d . . .
C2A C 0.5250(4) 0.6216(3) 0.3946(2) 0.0153(10) Uani 1 1 d . . .
H2AA H 0.4687 0.6373 0.4312 0.018 Uiso 1 1 calc R . .
C3A C 0.5133(4) 0.6470(3) 0.3242(2) 0.0144(10) Uani 1 1 d . . .
C4A C 0.6059(4) 0.6126(3) 0.2818(2) 0.0173(11) Uani 1 1 d . . .
C5A C 0.4275(4) 0.6920(3) 0.2854(2) 0.0139(10) Uani 1 1 d . . .
C6A C 0.4570(4) 0.6844(3) 0.2155(2) 0.0163(10) Uani 1 1 d . . .
C7A C 0.3165(4) 0.7403(3) 0.2977(2) 0.0148(10) Uani 1 1 d . . .
C8A C 0.2643(4) 0.7552(3) 0.2352(2) 0.0152(10) Uani 1 1 d . . .
C9A C 0.2442(4) 0.7772(3) 0.3546(2) 0.0136(10) Uani 1 1 d . . .
C10A C 0.1362(4) 0.8076(3) 0.3313(2) 0.0166(10) Uani 1 1 d . . .
C11A C 0.2452(4) 0.7882(3) 0.4284(2) 0.0149(10) Uani 1 1 d . . .
C12A C 0.1322(4) 0.8109(3) 0.4558(2) 0.0158(10) Uani 1 1 d . . .
C13A C 0.3244(4) 0.7795(3) 0.4842(2) 0.0134(10) Uani 1 1 d . . .
C14A C 0.2608(4) 0.7814(3) 0.5471(2) 0.0193(11) Uani 1 1 d . . .
C15A C 0.4486(4) 0.7714(3) 0.4950(2) 0.0151(10) Uani 1 1 d . . .
C16A C 0.4648(4) 0.7548(3) 0.5641(2) 0.0168(11) Uani 1 1 d . . .
C17A C 0.5610(4) 0.7766(3) 0.4583(2) 0.0147(10) Uani 1 1 d . . .
C18A C 0.6511(4) 0.7537(3) 0.5010(2) 0.0169(11) Uani 1 1 d . . .
C19A C 0.6112(4) 0.7942(3) 0.3896(2) 0.0170(10) Uani 1 1 d . . .
C20A C 0.7309(4) 0.7744(3) 0.3854(2) 0.0180(11) Uani 1 1 d . . .
C21A C 0.5746(4) 0.8295(3) 0.3255(2) 0.0155(10) Uani 1 1 d . . .
C22A C 0.6665(4) 0.8268(3) 0.2763(2) 0.0168(10) Uani 1 1 d . . .
C23A C 0.4711(4) 0.8708(3) 0.3003(2) 0.0158(10) Uani 1 1 d . . .
H23A H 0.3991 0.8797 0.3272 0.019 Uiso 1 1 calc R . .
C24A C 0.4862(4) 0.8961(3) 0.2340(2) 0.0158(10) Uani 1 1 d . . .
C25A C 0.6698(5) 0.5390(3) 0.4691(3) 0.0221(12) Uani 1 1 d . . .
H25A H 0.6105 0.5525 0.5076 0.027 Uiso 1 1 calc R . .
H25B H 0.7402 0.5637 0.4787 0.027 Uiso 1 1 calc R . .
C26A C 0.7013(5) 0.4504(3) 0.4679(3) 0.0220(11) Uani 1 1 d . . .
H26A H 0.7531 0.4359 0.4262 0.026 Uiso 1 1 calc R . .
H26B H 0.6293 0.4250 0.4648 0.026 Uiso 1 1 calc R . .
C27A C 0.7627(5) 0.4198(3) 0.5322(3) 0.0262(12) Uani 1 1 d . . .
H27A H 0.7184 0.4432 0.5738 0.031 Uiso 1 1 calc R . .
H27B H 0.7619 0.3623 0.5353 0.031 Uiso 1 1 calc R . .
C28A C 0.8888(5) 0.4384(4) 0.5318(3) 0.0301(13) Uani 1 1 d . . .
H28A H 0.9325 0.4166 0.4895 0.036 Uiso 1 1 calc R . .
H28B H 0.8895 0.4959 0.5306 0.036 Uiso 1 1 calc R . .
C29A C 0.9501(5) 0.4054(4) 0.5942(3) 0.0416(16) Uani 1 1 d . . .
H29A H 0.9497 0.3479 0.5951 0.050 Uiso 1 1 calc R . .
H29B H 1.0326 0.4162 0.5892 0.050 Uiso 1 1 calc R . .
C30A C 0.8968(5) 0.4379(4) 0.6612(3) 0.0430(17) Uani 1 1 d . . .
H30A H 0.8181 0.4206 0.6689 0.052 Uiso 1 1 calc R . .
H30B H 0.8865 0.4958 0.6575 0.052 Uiso 1 1 calc R . .
C31A C 0.9661(5) 0.4146(4) 0.7247(3) 0.0351(14) Uani 1 1 d . . .
H31A H 0.9732 0.3570 0.7308 0.042 Uiso 1 1 calc R . .
H31B H 1.0457 0.4303 0.7174 0.042 Uiso 1 1 calc R . .
C32A C 0.9061(5) 0.4534(4) 0.7884(3) 0.0353(14) Uani 1 1 d . . .
H32A H 0.9509 0.4374 0.8284 0.053 Uiso 1 1 calc R . .
H32B H 0.8274 0.4376 0.7956 0.053 Uiso 1 1 calc R . .
H32C H 0.9010 0.5104 0.7828 0.053 Uiso 1 1 calc R . .
C33A C 0.4015(4) 0.9476(3) 0.1931(2) 0.0186(11) Uani 1 1 d . . .
H33A H 0.4130 1.0029 0.2013 0.022 Uiso 1 1 calc R . .
H33B H 0.3214 0.9404 0.2114 0.022 Uiso 1 1 calc R . .
C34A C 0.4095(4) 0.9341(3) 0.1150(2) 0.0209(11) Uani 1 1 d . . .
H34A H 0.4904 0.9378 0.0963 0.025 Uiso 1 1 calc R . .
H34B H 0.3907 0.8806 0.1058 0.025 Uiso 1 1 calc R . .
C35A C 0.3262(4) 0.9935(3) 0.0782(2) 0.0202(11) Uani 1 1 d . . .
H35A H 0.2494 0.9989 0.1045 0.024 Uiso 1 1 calc R . .
H35B H 0.3565 1.0451 0.0784 0.024 Uiso 1 1 calc R . .
C36A C 0.3092(5) 0.9720(3) 0.0040(3) 0.0236(12) Uani 1 1 d . . .
H36A H 0.3863 0.9651 -0.0221 0.028 Uiso 1 1 calc R . .
H36B H 0.2766 0.9212 0.0039 0.028 Uiso 1 1 calc R . .
C37A C 0.2289(4) 1.0328(3) -0.0326(3) 0.0214(11) Uani 1 1 d . . .
H37A H 0.2700 1.0795 -0.0426 0.026 Uiso 1 1 calc R . .
H37B H 0.1594 1.0492 -0.0013 0.026 Uiso 1 1 calc R . .
C38A C 0.1889(5) 1.0036(3) -0.0998(3) 0.0228(12) Uani 1 1 d . . .
H38A H 0.1556 0.9536 -0.0907 0.027 Uiso 1 1 calc R . .
H38B H 0.2576 0.9927 -0.1330 0.027 Uiso 1 1 calc R . .
C39A C 0.0972(5) 1.0618(3) -0.1331(3) 0.0264(12) Uani 1 1 d . . .
H39A H 0.1269 1.1135 -0.1376 0.032 Uiso 1 1 calc R . .
H39B H 0.0859 1.0435 -0.1800 0.032 Uiso 1 1 calc R . .
C40A C -0.0198(5) 1.0712(3) -0.0915(3) 0.0295(13) Uani 1 1 d . . .
H40A H -0.0746 1.1090 -0.1146 0.044 Uiso 1 1 calc R . .
H40B H -0.0095 1.0901 -0.0451 0.044 Uiso 1 1 calc R . .
H40C H -0.0508 1.0205 -0.0879 0.044 Uiso 1 1 calc R . .
S1B S -0.11466(11) 0.11231(8) 0.27728(6) 0.0205(3) Uani 1 1 d . . .
S2B S -0.29333(11) 0.20710(8) 0.18295(6) 0.0210(3) Uani 1 1 d . . .
S3B S -0.28964(10) 0.27537(8) 0.03202(6) 0.0175(3) Uani 1 1 d . . .
S4B S -0.10815(10) 0.30337(8) -0.08999(6) 0.0181(3) Uani 1 1 d . . .
S5B S 0.16092(10) 0.28696(8) -0.12339(6) 0.0177(3) Uani 1 1 d . . .
S6B S 0.39008(10) 0.23693(8) -0.04997(6) 0.0176(3) Uani 1 1 d . . .
S7B S 0.46866(10) 0.18934(8) 0.09711(6) 0.0171(3) Uani 1 1 d . . .
S8B S 0.36567(10) 0.19884(7) 0.25077(6) 0.0175(3) Uani 1 1 d . . .
S9B S 0.13637(11) 0.27262(8) 0.33385(6) 0.0188(3) Uani 1 1 d . . .
S10B S -0.09850(11) 0.37523(8) 0.30440(6) 0.0227(3) Uani 1 1 d . . .
S11B S -0.20259(11) 0.46735(8) 0.17655(6) 0.0225(3) Uani 1 1 d . . .
C1B C 0.0292(4) 0.0960(3) 0.2400(3) 0.0194(11) Uani 1 1 d . . .
C2B C 0.0400(4) 0.1317(3) 0.1779(2) 0.0166(10) Uani 1 1 d . . .
H2BA H 0.1111 0.1284 0.1500 0.020 Uiso 1 1 calc R . .
C3B C -0.0664(4) 0.1751(3) 0.1580(2) 0.0166(10) Uani 1 1 d . . .
C4B C -0.1568(4) 0.1676(3) 0.2067(2) 0.0178(11) Uani 1 1 d . . .
C5B C -0.1061(4) 0.2192(3) 0.0988(2) 0.0145(10) Uani 1 1 d . . .
C6B C -0.2277(4) 0.2356(3) 0.1048(2) 0.0176(11) Uani 1 1 d . . .
C7B C -0.0595(4) 0.2477(3) 0.0332(2) 0.0162(10) Uani 1 1 d . . .
C8B C -0.1503(4) 0.2733(3) -0.0076(2) 0.0163(10) Uani 1 1 d . . .
C9B C 0.0513(4) 0.2584(3) -0.0027(2) 0.0158(10) Uani 1 1 d . . .
C10B C 0.0357(4) 0.2822(3) -0.0700(2) 0.0165(10) Uani 1 1 d . . .
C11B C 0.1763(4) 0.2529(3) 0.0091(2) 0.0144(10) Uani 1 1 d . . .
C12B C 0.2408(4) 0.2598(3) -0.0523(2) 0.0162(10) Uani 1 1 d . . .
C13B C 0.2538(4) 0.2386(3) 0.0650(2) 0.0134(10) Uani 1 1 d . . .
C14B C 0.3675(4) 0.2218(3) 0.0381(2) 0.0148(10) Uani 1 1 d . . .
C15B C 0.2512(4) 0.2388(3) 0.1402(2) 0.0127(10) Uani 1 1 d . . .
C16B C 0.3581(4) 0.2068(3) 0.1617(2) 0.0164(10) Uani 1 1 d . . .
C17B C 0.1761(4) 0.2688(3) 0.1988(2) 0.0144(10) Uani 1 1 d . . .
C18B C 0.2263(4) 0.2479(3) 0.2600(2) 0.0180(11) Uani 1 1 d . . .
C19B C 0.0651(4) 0.3165(3) 0.2122(2) 0.0151(10) Uani 1 1 d . . .
C20B C 0.0341(4) 0.3185(3) 0.2816(2) 0.0171(11) Uani 1 1 d . . .
C21B C -0.0159(4) 0.3671(3) 0.1745(2) 0.0151(10) Uani 1 1 d . . .
C22B C -0.1082(4) 0.4003(3) 0.2179(2) 0.0198(11) Uani 1 1 d . . .
C23B C -0.0217(4) 0.3998(3) 0.1057(2) 0.0170(11) Uani 1 1 d . . .
H23B H 0.0352 0.3856 0.0691 0.020 Uiso 1 1 calc R . .
C24B C -0.1165(4) 0.4529(3) 0.0989(2) 0.0193(11) Uani 1 1 d . . .
C25B C 0.1194(4) 0.0464(3) 0.2776(2) 0.0211(11) Uani 1 1 d . . .
H25C H 0.1974 0.0601 0.2611 0.025 Uiso 1 1 calc R . .
H25D H 0.1161 -0.0092 0.2660 0.025 Uiso 1 1 calc R . .
C26B C 0.1053(4) 0.0554(3) 0.3561(3) 0.0212(11) Uani 1 1 d . . .
H26C H 0.0918 0.1119 0.3675 0.025 Uiso 1 1 calc R . .
H26D H 0.0356 0.0311 0.3738 0.025 Uiso 1 1 calc R . .
C27B C 0.2113(4) 0.0180(3) 0.3922(2) 0.0204(11) Uani 1 1 d . . .
H27C H 0.2255 -0.0382 0.3800 0.024 Uiso 1 1 calc R . .
H27D H 0.2807 0.0429 0.3748 0.024 Uiso 1 1 calc R . .
C28B C 0.1976(5) 0.0256(3) 0.4702(2) 0.0231(12) Uani 1 1 d . . .
H28C H 0.1374 -0.0072 0.4884 0.028 Uiso 1 1 calc R . .
H28D H 0.1698 0.0807 0.4823 0.028 Uiso 1 1 calc R . .
C29B C 0.3110(4) 0.0009(3) 0.5048(3) 0.0222(11) Uani 1 1 d . . .
H29C H 0.3659 0.0399 0.4930 0.027 Uiso 1 1 calc R . .
H29D H 0.3464 -0.0500 0.4854 0.027 Uiso 1 1 calc R . .
C30B C 0.2971(4) -0.0069(3) 0.5833(3) 0.0216(11) Uani 1 1 d . . .
H30C H 0.2614 0.0437 0.6033 0.026 Uiso 1 1 calc R . .
H30D H 0.2440 -0.0468 0.5957 0.026 Uiso 1 1 calc R . .
C31B C 0.4141(4) -0.0303(3) 0.6136(3) 0.0213(11) Uani 1 1 d . . .
H31C H 0.4637 0.0125 0.6055 0.026 Uiso 1 1 calc R . .
H31D H 0.4538 -0.0774 0.5892 0.026 Uiso 1 1 calc R . .
C32B C 0.4026(5) -0.0480(3) 0.6912(3) 0.0238(12) Uani 1 1 d . . .
H32D H 0.4803 -0.0626 0.7079 0.036 Uiso 1 1 calc R . .
H32E H 0.3553 -0.0913 0.6995 0.036 Uiso 1 1 calc R . .
H32F H 0.3650 -0.0013 0.7157 0.036 Uiso 1 1 calc R . .
C33B C -0.1477(4) 0.5007(3) 0.0358(2) 0.0179(11) Uani 1 1 d . B .
H33C H -0.0970 0.4790 -0.0041 0.021 Uiso 1 1 calc R . .
H33D H -0.1302 0.5549 0.0429 0.021 Uiso 1 1 calc R . .
C34B C -0.2755(4) 0.5036(3) 0.0178(3) 0.0196(11) Uani 1 1 d . . .
H34C H -0.2960 0.4496 0.0140 0.024 Uiso 1 1 calc R A 1
H34D H -0.3270 0.5302 0.0553 0.024 Uiso 1 1 calc R A 1
C35B C -0.2963(5) 0.5471(3) -0.0501(3) 0.0280(13) Uani 0.555(7) 1 d PDU B 1
H35C H -0.2488 0.5197 -0.0888 0.034 Uiso 0.555(7) 1 calc PR B 1
H35D H -0.2753 0.6012 -0.0476 0.034 Uiso 0.555(7) 1 calc PR B 1
C36B C -0.4312(8) 0.5482(7) -0.0608(5) 0.027(2) Uani 0.555(7) 1 d PDU B 1
H36C H -0.4493 0.4935 -0.0633 0.033 Uiso 0.555(7) 1 calc PR B 1
H36D H -0.4762 0.5726 -0.0199 0.033 Uiso 0.555(7) 1 calc PR B 1
C37B C -0.4721(8) 0.5919(5) -0.1251(4) 0.0226(16) Uani 0.555(7) 1 d PDU B 1
H37C H -0.4557 0.6470 -0.1221 0.027 Uiso 0.555(7) 1 calc PR B 1
H37D H -0.5577 0.5922 -0.1257 0.027 Uiso 0.555(7) 1 calc PR B 1
C38B C -0.4149(8) 0.5573(6) -0.1931(5) 0.024(2) Uani 0.555(7) 1 d PDU B 1
H38C H -0.4164 0.4998 -0.1921 0.029 Uiso 0.555(7) 1 calc PR B 1
H38D H -0.3322 0.5675 -0.1974 0.029 Uiso 0.555(7) 1 calc PR B 1
C39B C -0.4757(10) 0.5913(9) -0.2568(5) 0.026(2) Uani 0.555(7) 1 d PDU B 1
H39C H -0.5591 0.5828 -0.2520 0.032 Uiso 0.555(7) 1 calc PR B 1
H39D H -0.4716 0.6485 -0.2590 0.032 Uiso 0.555(7) 1 calc PR B 1
C40B C -0.420(4) 0.554(3) -0.3232(10) 0.033(3) Uani 0.555(7) 1 d PDU B 1
H40D H -0.4631 0.5764 -0.3622 0.050 Uiso 0.555(7) 1 calc PR B 1
H40E H -0.4236 0.4975 -0.3211 0.050 Uiso 0.555(7) 1 calc PR B 1
H40F H -0.3389 0.5647 -0.3293 0.050 Uiso 0.555(7) 1 calc PR B 1
C35D C -0.2963(5) 0.5471(3) -0.0501(3) 0.0280(13) Uani 0.445(7) 1 d PDU B 2
H35E H -0.2861 0.6025 -0.0417 0.034 Uiso 0.445(7) 1 calc PR B 2
H35F H -0.2314 0.5267 -0.0833 0.034 Uiso 0.445(7) 1 calc PR B 2
C36D C -0.4043(11) 0.5482(9) -0.0868(6) 0.027(2) Uani 0.445(7) 1 d PDU B 2
H36E H -0.4691 0.5772 -0.0583 0.033 Uiso 0.445(7) 1 calc PR B 2
H36F H -0.4225 0.4937 -0.0909 0.033 Uiso 0.445(7) 1 calc PR B 2
C37D C -0.4002(10) 0.5848(8) -0.1582(6) 0.0226(16) Uani 0.445(7) 1 d PDU B 2
H37E H -0.3391 0.5546 -0.1885 0.027 Uiso 0.445(7) 1 calc PR B 2
H37F H -0.3808 0.6392 -0.1554 0.027 Uiso 0.445(7) 1 calc PR B 2
C38D C -0.5189(9) 0.5845(7) -0.1880(6) 0.023(3) Uani 0.445(7) 1 d PDU B 2
H38E H -0.5769 0.6202 -0.1602 0.028 Uiso 0.445(7) 1 calc PR B 2
H38F H -0.5426 0.5311 -0.1831 0.028 Uiso 0.445(7) 1 calc PR B 2
C39D C -0.5234(12) 0.6092(11) -0.2640(7) 0.026(2) Uani 0.445(7) 1 d PDU B 2
H39E H -0.6032 0.6061 -0.2784 0.032 Uiso 0.445(7) 1 calc PR B 2
H39F H -0.5081 0.6646 -0.2682 0.032 Uiso 0.445(7) 1 calc PR B 2
C40D C -0.438(6) 0.561(4) -0.3127(13) 0.033(3) Uani 0.445(7) 1 d PDU B 2
H40G H -0.4456 0.5808 -0.3599 0.050 Uiso 0.445(7) 1 calc PR B 2
H40H H -0.4544 0.5061 -0.3106 0.050 Uiso 0.445(7) 1 calc PR B 2
H40I H -0.3583 0.5639 -0.2994 0.050 Uiso 0.445(7) 1 calc PR B 2

loop_
_atom_site_aniso_label
_atom_site_aniso_U_11
_atom_site_aniso_U_22
_atom_site_aniso_U_33
_atom_site_aniso_U_23
_atom_site_aniso_U_13
_atom_site_aniso_U_12
S1A 0.0137(6) 0.0303(8) 0.0160(6) -0.0011(5) -0.0015(5) 0.0049(5)
S2A 0.0115(6) 0.0295(7) 0.0142(6) -0.0015(5) -0.0001(5) 0.0024(5)
S3A 0.0111(6) 0.0294(7) 0.0119(6) -0.0008(5) -0.0019(5) -0.0008(5)
S4A 0.0103(6) 0.0275(7) 0.0143(6) 0.0004(5) -0.0021(5) -0.0005(5)
S5A 0.0092(6) 0.0275(7) 0.0172(6) -0.0015(5) -0.0007(5) 0.0004(5)
S6A 0.0115(6) 0.0329(8) 0.0146(6) -0.0034(5) 0.0021(5) -0.0015(5)
S7A 0.0142(6) 0.0299(7) 0.0130(6) -0.0012(5) 0.0001(5) -0.0027(5)
S8A 0.0134(6) 0.0301(7) 0.0143(6) 0.0008(5) -0.0040(5) -0.0022(5)
S9A 0.0112(6) 0.0290(7) 0.0156(6) 0.0009(5) -0.0032(5) -0.0008(5)
S10A 0.0087(6) 0.0302(7) 0.0158(6) 0.0016(5) -0.0005(5) 0.0005(5)
S11A 0.0110(6) 0.0258(7) 0.0162(6) 0.0020(5) -0.0005(5) -0.0006(5)
C1A 0.017(3) 0.020(3) 0.017(2) -0.002(2) -0.003(2) -0.001(2)
C2A 0.013(3) 0.017(3) 0.016(2) -0.005(2) -0.0001(19) 0.000(2)
C3A 0.014(3) 0.011(2) 0.017(2) -0.0031(19) -0.0030(19) 0.0024(19)
C4A 0.013(3) 0.023(3) 0.016(2) 0.005(2) -0.002(2) -0.002(2)
C5A 0.011(2) 0.016(2) 0.015(2) -0.0020(19) 0.0007(19) -0.003(2)
C6A 0.010(2) 0.019(3) 0.020(2) 0.001(2) 0.000(2) -0.003(2)
C7A 0.008(2) 0.020(3) 0.016(2) 0.001(2) -0.0008(19) -0.002(2)
C8A 0.010(2) 0.019(3) 0.017(2) -0.001(2) -0.0019(19) -0.003(2)
C9A 0.010(2) 0.017(3) 0.014(2) 0.0001(19) 0.0002(19) -0.002(2)
C10A 0.014(3) 0.022(3) 0.014(2) -0.001(2) -0.0011(19) 0.000(2)
C11A 0.011(2) 0.018(3) 0.016(2) 0.0007(19) 0.0020(19) -0.003(2)
C12A 0.011(2) 0.020(3) 0.016(2) -0.002(2) 0.0000(19) 0.000(2)
C13A 0.013(2) 0.015(2) 0.013(2) 0.0000(19) -0.0003(19) -0.005(2)
C14A 0.011(2) 0.032(3) 0.016(2) -0.002(2) 0.001(2) -0.008(2)
C15A 0.014(3) 0.017(3) 0.014(2) -0.0035(19) -0.0016(19) 0.000(2)
C16A 0.011(2) 0.025(3) 0.016(2) -0.004(2) 0.0006(19) -0.009(2)
C17A 0.014(3) 0.016(3) 0.014(2) -0.0027(19) -0.0034(19) -0.002(2)
C18A 0.016(3) 0.021(3) 0.014(2) -0.001(2) -0.005(2) 0.001(2)
C19A 0.012(2) 0.019(3) 0.021(3) -0.002(2) 0.000(2) -0.002(2)
C20A 0.011(2) 0.029(3) 0.014(2) 0.001(2) -0.0022(19) 0.000(2)
C21A 0.014(3) 0.020(3) 0.014(2) 0.000(2) 0.0000(19) -0.007(2)
C22A 0.012(2) 0.020(3) 0.018(2) -0.002(2) -0.004(2) 0.000(2)
C23A 0.010(2) 0.015(3) 0.021(3) -0.002(2) -0.002(2) 0.001(2)
C24A 0.011(2) 0.015(3) 0.021(2) 0.000(2) 0.000(2) -0.001(2)
C25A 0.020(3) 0.026(3) 0.020(3) -0.004(2) -0.007(2) 0.003(2)
C26A 0.022(3) 0.025(3) 0.020(3) -0.001(2) -0.006(2) -0.001(2)
C27A 0.024(3) 0.024(3) 0.031(3) 0.009(2) -0.006(2) -0.008(2)
C28A 0.023(3) 0.039(4) 0.027(3) 0.009(3) 0.002(2) -0.002(3)
C29A 0.018(3) 0.064(5) 0.041(4) 0.008(3) -0.008(3) 0.004(3)
C30A 0.030(4) 0.063(5) 0.041(4) 0.004(3) -0.010(3) -0.021(3)
C31A 0.024(3) 0.043(4) 0.040(4) 0.003(3) -0.003(3) -0.013(3)
C32A 0.039(4) 0.037(4) 0.034(3) 0.005(3) -0.006(3) -0.015(3)
C33A 0.017(3) 0.022(3) 0.016(2) 0.005(2) 0.000(2) -0.001(2)
C34A 0.020(3) 0.023(3) 0.020(3) 0.000(2) -0.005(2) 0.000(2)
C35A 0.015(3) 0.024(3) 0.021(3) 0.002(2) -0.006(2) -0.002(2)
C36A 0.021(3) 0.030(3) 0.018(3) 0.002(2) 0.000(2) 0.005(2)
C37A 0.018(3) 0.023(3) 0.024(3) 0.004(2) -0.001(2) -0.004(2)
C38A 0.023(3) 0.024(3) 0.022(3) 0.006(2) -0.005(2) -0.005(2)
C39A 0.029(3) 0.031(3) 0.021(3) 0.008(2) -0.010(2) -0.007(3)
C40A 0.022(3) 0.037(3) 0.032(3) 0.016(3) -0.015(2) -0.011(3)
S1B 0.0110(6) 0.0328(8) 0.0167(6) 0.0048(5) 0.0003(5) -0.0004(5)
S2B 0.0097(6) 0.0364(8) 0.0166(6) 0.0044(5) -0.0006(5) -0.0019(5)
S3B 0.0083(6) 0.0280(7) 0.0162(6) 0.0007(5) -0.0019(5) -0.0011(5)
S4B 0.0103(6) 0.0292(7) 0.0149(6) 0.0024(5) -0.0035(5) -0.0015(5)
S5B 0.0115(6) 0.0295(7) 0.0122(6) 0.0015(5) -0.0011(5) -0.0030(5)
S6B 0.0093(6) 0.0297(7) 0.0134(6) -0.0003(5) -0.0002(5) -0.0015(5)
S7B 0.0075(6) 0.0272(7) 0.0162(6) -0.0006(5) -0.0018(5) -0.0001(5)
S8B 0.0114(6) 0.0263(7) 0.0144(6) 0.0019(5) -0.0041(5) 0.0010(5)
S9B 0.0139(6) 0.0286(7) 0.0131(6) 0.0002(5) -0.0025(5) 0.0013(5)
S10B 0.0152(7) 0.0357(8) 0.0144(6) 0.0001(5) 0.0013(5) 0.0069(6)
S11B 0.0158(7) 0.0333(8) 0.0163(6) -0.0001(5) -0.0014(5) 0.0069(6)
C1B 0.013(3) 0.025(3) 0.020(3) -0.005(2) 0.001(2) 0.000(2)
C2B 0.007(2) 0.021(3) 0.022(3) -0.004(2) -0.0007(19) 0.000(2)
C3B 0.011(2) 0.020(3) 0.019(2) -0.002(2) 0.004(2) -0.004(2)
C4B 0.016(3) 0.023(3) 0.014(2) 0.000(2) -0.001(2) 0.000(2)
C5B 0.008(2) 0.019(3) 0.016(2) 0.000(2) -0.0012(19) -0.002(2)
C6B 0.013(3) 0.021(3) 0.018(2) 0.001(2) -0.002(2) -0.001(2)
C7B 0.013(3) 0.021(3) 0.015(2) -0.001(2) -0.0020(19) -0.002(2)
C8B 0.007(2) 0.022(3) 0.019(2) 0.000(2) 0.0034(19) 0.000(2)
C9B 0.013(3) 0.019(3) 0.015(2) -0.002(2) -0.007(2) 0.000(2)
C10B 0.010(2) 0.025(3) 0.015(2) 0.001(2) -0.0019(19) -0.003(2)
C11B 0.012(2) 0.015(2) 0.015(2) -0.0028(19) 0.0013(19) 0.000(2)
C12B 0.008(2) 0.024(3) 0.017(2) 0.000(2) -0.0028(19) -0.003(2)
C13B 0.010(2) 0.015(2) 0.014(2) 0.0005(19) 0.0024(19) -0.0019(19)
C14B 0.015(3) 0.019(3) 0.011(2) -0.0009(19) -0.0022(19) -0.003(2)
C15B 0.005(2) 0.017(3) 0.017(2) -0.0008(19) -0.0015(18) -0.0027(19)
C16B 0.015(3) 0.023(3) 0.012(2) -0.001(2) -0.0030(19) 0.000(2)
C17B 0.011(2) 0.020(3) 0.014(2) -0.0012(19) -0.0037(19) -0.006(2)
C18B 0.013(3) 0.022(3) 0.017(2) -0.001(2) 0.002(2) 0.005(2)
C19B 0.014(3) 0.019(3) 0.013(2) -0.0004(19) -0.0011(19) -0.005(2)
C20B 0.012(3) 0.021(3) 0.018(2) -0.002(2) -0.002(2) 0.000(2)
C21B 0.016(3) 0.017(3) 0.012(2) -0.0040(19) -0.0021(19) -0.001(2)
C22B 0.018(3) 0.029(3) 0.011(2) -0.002(2) -0.002(2) 0.003(2)
C23B 0.015(3) 0.021(3) 0.015(2) -0.006(2) -0.001(2) -0.001(2)
C24B 0.019(3) 0.022(3) 0.016(2) -0.002(2) -0.001(2) 0.001(2)
C25B 0.016(3) 0.027(3) 0.020(3) 0.003(2) 0.000(2) -0.002(2)
C26B 0.018(3) 0.022(3) 0.023(3) 0.001(2) -0.003(2) 0.005(2)
C27B 0.016(3) 0.022(3) 0.022(3) 0.002(2) -0.001(2) 0.001(2)
C28B 0.020(3) 0.031(3) 0.018(3) 0.005(2) -0.002(2) -0.002(2)
C29B 0.015(3) 0.028(3) 0.023(3) 0.001(2) 0.000(2) 0.000(2)
C30B 0.020(3) 0.024(3) 0.021(3) 0.001(2) -0.003(2) -0.005(2)
C31B 0.015(3) 0.027(3) 0.023(3) -0.001(2) -0.002(2) -0.005(2)
C32B 0.024(3) 0.022(3) 0.026(3) 0.000(2) -0.011(2) 0.002(2)
C33B 0.015(3) 0.023(3) 0.016(2) 0.000(2) -0.004(2) -0.001(2)
C34B 0.017(3) 0.020(3) 0.022(3) 0.004(2) -0.006(2) 0.001(2)
C35B 0.034(3) 0.026(3) 0.027(3) 0.003(2) -0.021(2) -0.002(3)
C36B 0.031(3) 0.030(3) 0.021(3) 0.000(3) -0.013(3) 0.001(3)
C37B 0.016(4) 0.026(4) 0.026(4) 0.002(3) -0.007(3) -0.005(4)
C38B 0.022(5) 0.023(5) 0.028(4) 0.002(4) -0.010(4) -0.006(4)
C39B 0.010(7) 0.040(7) 0.032(4) -0.004(4) -0.010(4) -0.010(6)
C40B 0.044(13) 0.031(8) 0.026(5) -0.001(7) -0.008(6) -0.007(5)
C35D 0.034(3) 0.026(3) 0.027(3) 0.003(2) -0.021(2) -0.002(3)
C36D 0.031(3) 0.030(3) 0.021(3) 0.000(3) -0.013(3) 0.001(3)
C37D 0.016(4) 0.026(4) 0.026(4) 0.002(3) -0.007(3) -0.005(4)
C38D 0.015(6) 0.022(6) 0.030(5) -0.002(5) -0.008(4) 0.006(5)
C39D 0.010(7) 0.040(7) 0.032(4) -0.004(4) -0.010(4) -0.010(6)
C40D 0.044(13) 0.031(8) 0.026(5) -0.001(7) -0.008(6) -0.007(5)

loop_
_geom_bond_atom_site_label_1
_geom_bond_atom_site_label_2
_geom_bond_distance
_geom_bond_site_symmetry_2
_geom_bond_publ_flag
S1A C4A 1.712(5) . ?
S1A C1A 1.755(5) . ?
S2A C6A 1.740(5) . ?
S2A C4A 1.745(5) . ?
S3A C6A 1.727(5) . ?
S3A C8A 1.730(5) . ?
S4A C10A 1.726(5) . ?
S4A C8A 1.728(5) . ?
S5A C10A 1.733(5) . ?
S5A C12A 1.737(5) . ?
S6A C12A 1.729(5) . ?
S6A C14A 1.737(5) . ?
S7A C14A 1.723(5) . ?
S7A C16A 1.741(5) . ?
S8A C16A 1.723(5) . ?
S8A C18A 1.731(5) . ?
S9A C18A 1.725(5) . ?
S9A C20A 1.727(5) . ?
S10A C22A 1.734(5) . ?
S10A C20A 1.743(5) . ?
S11A C22A 1.721(5) . ?
S11A C24A 1.751(5) . ?
C1A C2A 1.343(7) . ?
C1A C25A 1.505(7) . ?
C2A C3A 1.440(6) . ?
C2A H2AA 0.9500 . ?
C3A C4A 1.385(7) . ?
C3A C5A 1.434(6) . ?
C5A C6A 1.382(6) . ?
C5A C7A 1.452(6) . ?
C7A C8A 1.398(6) . ?
C7A C9A 1.446(6) . ?
C9A C10A 1.399(6) . ?
C9A C11A 1.448(6) . ?
C11A C12A 1.391(6) . ?
C11A C13A 1.460(6) . ?
C13A C14A 1.380(6) . ?
C13A C15A 1.455(6) . ?
C15A C16A 1.388(6) . ?
C15A C17A 1.452(7) . ?
C17A C18A 1.393(6) . ?
C17A C19A 1.461(7) . ?
C19A C20A 1.382(7) . ?
C19A C21A 1.444(7) . ?
C21A C22A 1.377(7) . ?
C21A C23A 1.431(6) . ?
C23A C24A 1.361(7) . ?
C23A H23A 0.9500 . ?
C24A C33A 1.503(6) . ?
C25A C26A 1.525(7) . ?
C25A H25A 0.9900 . ?
C25A H25B 0.9900 . ?
C26A C27A 1.535(7) . ?
C26A H26A 0.9900 . ?
C26A H26B 0.9900 . ?
C27A C28A 1.529(7) . ?
C27A H27A 0.9900 . ?
C27A H27B 0.9900 . ?
C28A C29A 1.515(8) . ?
C28A H28A 0.9900 . ?
C28A H28B 0.9900 . ?
C29A C30A 1.487(9) . ?
C29A H29A 0.9900 . ?
C29A H29B 0.9900 . ?
C30A C31A 1.539(8) . ?
C30A H30A 0.9900 . ?
C30A H30B 0.9900 . ?
C31A C32A 1.499(8) . ?
C31A H31A 0.9900 . ?
C31A H31B 0.9900 . ?
C32A H32A 0.9800 . ?
C32A H32B 0.9800 . ?
C32A H32C 0.9800 . ?
C33A C34A 1.532(6) . ?
C33A H33A 0.9900 . ?
C33A H33B 0.9900 . ?
C34A C35A 1.524(7) . ?
C34A H34A 0.9900 . ?
C34A H34B 0.9900 . ?
C35A C36A 1.523(7) . ?
C35A H35A 0.9900 . ?
C35A H35B 0.9900 . ?
C36A C37A 1.518(7) . ?
C36A H36A 0.9900 . ?
C36A H36B 0.9900 . ?
C37A C38A 1.523(7) . ?
C37A H37A 0.9900 . ?
C37A H37B 0.9900 . ?
C38A C39A 1.539(7) . ?
C38A H38A 0.9900 . ?
C38A H38B 0.9900 . ?
C39A C40A 1.522(8) . ?
C39A H39A 0.9900 . ?
C39A H39B 0.9900 . ?
C40A H40A 0.9800 . ?
C40A H40B 0.9800 . ?
C40A H40C 0.9800 . ?
S1B C4B 1.724(5) . ?
S1B C1B 1.761(5) . ?
S2B C4B 1.733(5) . ?
S2B C6B 1.741(5) . ?
S3B C6B 1.725(5) . ?
S3B C8B 1.734(5) . ?
S4B C10B 1.729(5) . ?
S4B C8B 1.732(5) . ?
S5B C10B 1.731(5) . ?
S5B C12B 1.740(5) . ?
S6B C12B 1.728(5) . ?
S6B C14B 1.734(5) . ?
S7B C16B 1.732(5) . ?
S7B C14B 1.732(5) . ?
S8B C18B 1.728(5) . ?
S8B C16B 1.741(5) . ?
S9B C20B 1.724(5) . ?
S9B C18B 1.740(5) . ?
S10B C22B 1.736(5) . ?
S10B C20B 1.750(5) . ?
S11B C22B 1.722(5) . ?
S11B C24B 1.754(5) . ?
C1B C2B 1.352(7) . ?
C1B C25B 1.492(7) . ?
C2B C3B 1.435(6) . ?
C2B H2BA 0.9500 . ?
C3B C4B 1.377(7) . ?
C3B C5B 1.439(7) . ?
C5B C6B 1.399(6) . ?
C5B C7B 1.452(7) . ?
C7B C8B 1.385(6) . ?
C7B C9B 1.446(7) . ?
C9B C10B 1.382(6) . ?
C9B C11B 1.471(6) . ?
C11B C12B 1.375(7) . ?
C11B C13B 1.453(6) . ?
C13B C14B 1.381(6) . ?
C13B C15B 1.459(6) . ?
C15B C16B 1.381(6) . ?
C15B C17B 1.445(6) . ?
C17B C18B 1.383(6) . ?
C17B C19B 1.450(7) . ?
C19B C20B 1.371(6) . ?
C19B C21B 1.434(6) . ?
C21B C22B 1.387(7) . ?
C21B C23B 1.444(6) . ?
C23B C24B 1.354(7) . ?
C23B H23B 0.9500 . ?
C24B C33B 1.505(7) . ?
C25B C26B 1.529(7) . ?
C25B H25C 0.9900 . ?
C25B H25D 0.9900 . ?
C26B C27B 1.526(7) . ?
C26B H26C 0.9900 . ?
C26B H26D 0.9900 . ?
C27B C28B 1.518(7) . ?
C27B H27C 0.9900 . ?
C27B H27D 0.9900 . ?
C28B C29B 1.527(7) . ?
C28B H28C 0.9900 . ?
C28B H28D 0.9900 . ?
C29B C30B 1.528(7) . ?
C29B H29C 0.9900 . ?
C29B H29D 0.9900 . ?
C30B C31B 1.521(7) . ?
C30B H30C 0.9900 . ?
C30B H30D 0.9900 . ?
C31B C32B 1.533(7) . ?
C31B H31C 0.9900 . ?
C31B H31D 0.9900 . ?
C32B H32D 0.9800 . ?
C32B H32E 0.9800 . ?
C32B H32F 0.9800 . ?
C33B C34B 1.536(6) . ?
C33B H33C 0.9900 . ?
C33B H33D 0.9900 . ?
C34B C35B 1.526(7) . ?
C34B H34C 0.9900 . ?
C34B H34D 0.9900 . ?
C35B C36B 1.585(11) . ?
C35B H35C 0.9900 . ?
C35B H35D 0.9900 . ?
C36B C37B 1.522(12) . ?
C36B H36C 0.9900 . ?
C36B H36D 0.9900 . ?
C37B C38B 1.531(11) . ?
C37B H37C 0.9900 . ?
C37B H37D 0.9900 . ?
C38B C39B 1.537(12) . ?
C38B H38C 0.9900 . ?
C38B H38D 0.9900 . ?
C39B C40B 1.514(13) . ?
C39B H39C 0.9900 . ?
C39B H39D 0.9900 . ?
C40B H40D 0.9800 . ?
C40B H40E 0.9800 . ?
C40B H40F 0.9800 . ?
C36D C37D 1.515(14) . ?
C36D H36E 0.9900 . ?
C36D H36F 0.9900 . ?
C37D C38D 1.525(12) . ?
C37D H37E 0.9900 . ?
C37D H37F 0.9900 . ?
C38D C39D 1.532(14) . ?
C38D H38E 0.9900 . ?
C38D H38F 0.9900 . ?
C39D C40D 1.505(17) . ?
C39D H39E 0.9900 . ?
C39D H39F 0.9900 . ?
C40D H40G 0.9800 . ?
C40D H40H 0.9800 . ?
C40D H40I 0.9800 . ?
